data_4329142
loop_
_publ_author_name
'Sean K. Liew'
'S. M. Ibrahim Al-Rafia'
'James T. Goettel'
'Paul A. Lummis'
'Sean M. McDonald'
'Leah J. Miedema'
'Michael J. Ferguson'
'Robert McDonald'
'Eric Rivard'

_publ_contact_author_address
;
Department of Chemistry
University of Alberta
Edmonton
AB T6G 2G2
CANADA
;
_publ_contact_author_email ERIVARD@UALBERTA.CA
_publ_contact_author_name 'E. Rivard'
_publ_section_title
;
 Expanding the Steric Coverage Offered by Bis(amidosilyl) Chelates:
 Isolation of Low-Coordinate N-Heterocyclic Germylene Complexes
;
_journal_name_full 'Inorganic Chemistry'
_journal_page_first 5471
_journal_page_last 5480
_journal_paper_doi 10.1021/ic300495k
_journal_volume 51
_journal_year 2012
_chemical_formula_moiety 'C28 H46 Ge N2 Si2'
_chemical_formula_sum 'C28 H46 Ge N2 Si2'
_chemical_formula_weight 539.44
_chemical_name_common 2
_chemical_name_systematic
; 
 ? 
;
_space_group_IT_number 14
_symmetry_cell_setting monoclinic
_symmetry_space_group_name_Hall '-P 2yn'
_symmetry_space_group_name_H-M 'P 1 21/n 1'
_atom_sites_solution_hydrogens geom
_atom_sites_solution_primary direct
_atom_sites_solution_secondary difmap
_audit_creation_method SHELXL-97
_cell_angle_alpha 90.00
_cell_angle_beta 97.2967(3)
_cell_angle_gamma 90.00
_cell_formula_units_Z 4
_cell_length_a 13.5706(4)
_cell_length_b 15.5783(5)
_cell_length_c 14.5196(4)
_cell_measurement_reflns_used 9939
_cell_measurement_temperature 173(2)
_cell_measurement_theta_max 27.27
_cell_measurement_theta_min 2.34
_cell_volume 3044.69(16)
_computing_cell_refinement 'Bruker SAINT'
_computing_data_collection 'Bruker APEX2'
_computing_data_reduction 'Bruker SAINT'
_computing_molecular_graphics 'Bruker SHELXTL'
_computing_publication_material 'Bruker SHELXTL'
_computing_structure_refinement 'SHELXL-97 (Sheldrick, 2008)'
_computing_structure_solution 'DIRDIF-2008 (Beurskens et al., 2008)'
_diffrn_ambient_temperature 173(2)
_diffrn_measured_fraction_theta_full 0.998
_diffrn_measured_fraction_theta_max 0.998
_diffrn_measurement_device_type 'Bruker APEX-II CCD'
_diffrn_measurement_method '\w scans'
_diffrn_radiation_monochromator graphite
_diffrn_radiation_source 'fine-focus sealed tube'
_diffrn_radiation_type MoK\a
_diffrn_radiation_wavelength 0.71073
_diffrn_reflns_av_R_equivalents 0.0159
_diffrn_reflns_av_sigmaI/netI 0.0128
_diffrn_reflns_limit_h_max 17
_diffrn_reflns_limit_h_min -17
_diffrn_reflns_limit_k_max 20
_diffrn_reflns_limit_k_min -20
_diffrn_reflns_limit_l_max 18
_diffrn_reflns_limit_l_min -18
_diffrn_reflns_number 26915
_diffrn_reflns_theta_full 27.59
_diffrn_reflns_theta_max 27.59
_diffrn_reflns_theta_min 1.93
_exptl_absorpt_coefficient_mu 1.102
_exptl_absorpt_correction_T_max 0.8263
_exptl_absorpt_correction_T_min 0.5514
_exptl_absorpt_correction_type integration
_exptl_absorpt_process_details 'SADABS (Sheldrick, 2008)'
_exptl_crystal_colour colourless
_exptl_crystal_density_diffrn 1.177
_exptl_crystal_description prism
_exptl_crystal_F_000 1152
_exptl_crystal_size_max 0.61
_exptl_crystal_size_mid 0.29
_exptl_crystal_size_min 0.18
_refine_diff_density_max 0.467
_refine_diff_density_min -0.309
_refine_diff_density_rms 0.046
_refine_ls_extinction_method none
_refine_ls_goodness_of_fit_ref 1.039
_refine_ls_hydrogen_treatment constr
_refine_ls_matrix_type full
_refine_ls_number_parameters 298
_refine_ls_number_reflns 7038
_refine_ls_number_restraints 0
_refine_ls_restrained_S_all 1.039
_refine_ls_R_factor_all 0.0299
_refine_ls_R_factor_gt 0.0250
_refine_ls_shift/su_max 0.001
_refine_ls_shift/su_mean 0.000
_refine_ls_structure_factor_coef Fsqd
_refine_ls_weighting_details 'calc w=1/[\s^2^(Fo^2^)+(0.0456P)^2^+0.6913P] where P=(Fo^2^+2Fc^2^)/3'
_refine_ls_weighting_scheme calc
_refine_ls_wR_factor_gt 0.0731
_refine_ls_wR_factor_ref 0.0763
_reflns_number_gt 6181
_reflns_number_total 7038
_reflns_threshold_expression I>2\s(I)
_cod_data_source_file ic300495k_si_001_1.cif
_cod_data_source_block riv1131
_cod_original_sg_symbol_H-M 'P 21/n'
_cod_database_code 4329142

loop_
_symmetry_equiv_pos_as_xyz
'x, y, z'
'-x+1/2, y+1/2, -z+1/2'
'-x, -y, -z'
'x-1/2, -y-1/2, z-1/2'

loop_
_atom_site_label
_atom_site_type_symbol
_atom_site_fract_x
_atom_site_fract_y
_atom_site_fract_z
_atom_site_U_iso_or_equiv
_atom_site_adp_type
_atom_site_occupancy
_atom_site_symmetry_multiplicity
_atom_site_calc_flag
_atom_site_refinement_flags
Ge Ge 0.062695(9) 0.129652(8) 0.118296(9) 0.02575(6) Uani 1 1 d .
Si1 Si 0.12917(3) 0.32004(2) 0.08004(2) 0.02629(9) Uani 1 1 d .
Si2 Si -0.00443(3) 0.31685(2) 0.16657(2) 0.02521(8) Uani 1 1 d .
N1 N 0.15015(8) 0.20905(6) 0.07763(7) 0.0245(2) Uani 1 1 d .
N2 N -0.02699(7) 0.20586(6) 0.16104(7) 0.0231(2) Uani 1 1 d .
C1 C 0.24210(13) 0.37996(10) 0.13329(14) 0.0466(4) Uani 1 1 d .
H1A H 0.2936 0.3771 0.0918 0.056 Uiso 1 1 calc R
H1B H 0.2671 0.3540 0.1932 0.056 Uiso 1 1 calc R
H1C H 0.2246 0.4401 0.1427 0.056 Uiso 1 1 calc R
C2 C 0.09342(16) 0.36840(9) -0.03726(11) 0.0488(4) Uani 1 1 d .
H2A H 0.1511 0.3686 -0.0716 0.059 Uiso 1 1 calc R
H2B H 0.0705 0.4274 -0.0303 0.059 Uiso 1 1 calc R
H2C H 0.0399 0.3345 -0.0714 0.059 Uiso 1 1 calc R
C3 C 0.02976(14) 0.35536(10) 0.28816(11) 0.0425(4) Uani 1 1 d .
H3A H -0.0287 0.3528 0.3214 0.051 Uiso 1 1 calc R
H3B H 0.0536 0.4147 0.2873 0.051 Uiso 1 1 calc R
H3C H 0.0823 0.3188 0.3197 0.051 Uiso 1 1 calc R
C4 C -0.11412(12) 0.38223(10) 0.11570(13) 0.0421(4) Uani 1 1 d .
H4A H -0.1670 0.3778 0.1555 0.050 Uiso 1 1 calc R
H4B H -0.1384 0.3607 0.0535 0.050 Uiso 1 1 calc R
H4C H -0.0942 0.4424 0.1115 0.050 Uiso 1 1 calc R
C11 C 0.23820(9) 0.17122(8) 0.04891(9) 0.0257(3) Uani 1 1 d .
C12 C 0.32191(10) 0.15606(9) 0.11541(10) 0.0328(3) Uani 1 1 d .
C13 C 0.40527(11) 0.11701(10) 0.08664(12) 0.0411(4) Uani 1 1 d .
H13 H 0.4620 0.1070 0.1307 0.049 Uiso 1 1 calc R
C14 C 0.40714(11) 0.09260(10) -0.00421(12) 0.0415(4) Uani 1 1 d .
H14 H 0.4648 0.0664 -0.0225 0.050 Uiso 1 1 calc R
C15 C 0.32453(11) 0.10643(9) -0.06873(11) 0.0348(3) Uani 1 1 d .
H15 H 0.3259 0.0884 -0.1311 0.042 Uiso 1 1 calc R
C16 C 0.23932(10) 0.14609(8) -0.04461(10) 0.0274(3) Uani 1 1 d .
C17 C 0.32251(12) 0.17849(11) 0.21758(11) 0.0417(3) Uani 1 1 d .
H17 H 0.2633 0.2154 0.2231 0.050 Uiso 1 1 calc R
C18 C 0.31219(16) 0.09666(14) 0.27447(13) 0.0580(5) Uani 1 1 d .
H18A H 0.2509 0.0666 0.2501 0.070 Uiso 1 1 calc R
H18B H 0.3097 0.1120 0.3396 0.070 Uiso 1 1 calc R
H18C H 0.3693 0.0591 0.2700 0.070 Uiso 1 1 calc R
C19 C 0.41547(14) 0.22918(15) 0.25653(14) 0.0633(5) Uani 1 1 d .
H19A H 0.4198 0.2816 0.2200 0.076 Uiso 1 1 calc R
H19B H 0.4747 0.1939 0.2530 0.076 Uiso 1 1 calc R
H19C H 0.4113 0.2444 0.3214 0.076 Uiso 1 1 calc R
C20 C 0.14987(10) 0.15819(9) -0.11777(9) 0.0295(3) Uani 1 1 d .
H20 H 0.1086 0.2058 -0.0968 0.035 Uiso 1 1 calc R
C21 C 0.08571(12) 0.07691(10) -0.12732(11) 0.0398(3) Uani 1 1 d .
H21A H 0.0663 0.0616 -0.0667 0.048 Uiso 1 1 calc R
H21B H 0.1238 0.0297 -0.1501 0.048 Uiso 1 1 calc R
H21C H 0.0260 0.0875 -0.1714 0.048 Uiso 1 1 calc R
C22 C 0.17857(12) 0.18269(11) -0.21299(11) 0.0427(3) Uani 1 1 d .
H22A H 0.2182 0.2354 -0.2073 0.051 Uiso 1 1 calc R
H22B H 0.1183 0.1921 -0.2566 0.051 Uiso 1 1 calc R
H22C H 0.2176 0.1362 -0.2359 0.051 Uiso 1 1 calc R
C31 C -0.11476(9) 0.16537(7) 0.18781(9) 0.0234(2) Uani 1 1 d .
C32 C -0.11454(10) 0.13082(8) 0.27780(9) 0.0266(3) Uani 1 1 d .
C33 C -0.19967(11) 0.08847(9) 0.29888(10) 0.0334(3) Uani 1 1 d .
H33 H -0.1999 0.0644 0.3590 0.040 Uiso 1 1 calc R
C34 C -0.28322(11) 0.08068(9) 0.23475(11) 0.0368(3) Uani 1 1 d .
H34 H -0.3405 0.0523 0.2510 0.044 Uiso 1 1 calc R
C35 C -0.28311(10) 0.11440(9) 0.14671(11) 0.0344(3) Uani 1 1 d .
H35 H -0.3409 0.1090 0.1027 0.041 Uiso 1 1 calc R
C36 C -0.19979(9) 0.15612(9) 0.12122(9) 0.0280(3) Uani 1 1 d .
C37 C -0.02404(11) 0.13502(9) 0.35159(9) 0.0317(3) Uani 1 1 d .
H37 H 0.0231 0.1781 0.3308 0.038 Uiso 1 1 calc R
C38 C 0.02925(13) 0.04828(11) 0.36108(12) 0.0487(4) Uani 1 1 d .
H38A H 0.0486 0.0314 0.3009 0.058 Uiso 1 1 calc R
H38B H -0.0154 0.0049 0.3817 0.058 Uiso 1 1 calc R
H38C H 0.0887 0.0530 0.4067 0.058 Uiso 1 1 calc R
C39 C -0.05115(13) 0.16430(11) 0.44615(10) 0.0428(4) Uani 1 1 d .
H39A H -0.0836 0.2206 0.4395 0.051 Uiso 1 1 calc R
H39B H 0.0093 0.1685 0.4906 0.051 Uiso 1 1 calc R
H39C H -0.0965 0.1225 0.4687 0.051 Uiso 1 1 calc R
C40 C -0.20193(11) 0.18605(10) 0.02120(10) 0.0358(3) Uani 1 1 d .
H40 H -0.1419 0.2225 0.0177 0.043 Uiso 1 1 calc R
C41 C -0.19596(14) 0.10905(12) -0.04349(11) 0.0492(4) Uani 1 1 d .
H41A H -0.1358 0.0759 -0.0230 0.059 Uiso 1 1 calc R
H41B H -0.1938 0.1295 -0.1070 0.059 Uiso 1 1 calc R
H41C H -0.2545 0.0725 -0.0418 0.059 Uiso 1 1 calc R
C42 C -0.29418(13) 0.24099(13) -0.01048(13) 0.0543(4) Uani 1 1 d .
H42A H -0.2924 0.2598 -0.0746 0.065 Uiso 1 1 calc R
H42B H -0.2947 0.2913 0.0300 0.065 Uiso 1 1 calc R
H42C H -0.3542 0.2068 -0.0070 0.065 Uiso 1 1 calc R

loop_
_atom_site_aniso_label
_atom_site_aniso_U_11
_atom_site_aniso_U_22
_atom_site_aniso_U_33
_atom_site_aniso_U_23
_atom_site_aniso_U_13
_atom_site_aniso_U_12
Ge 0.02436(8) 0.02084(8) 0.03441(9) 0.00050(5) 0.01281(6) -0.00114(5)
Si1 0.03117(19) 0.02169(16) 0.02877(18) -0.00182(13) 0.01449(14) -0.00401(13)
Si2 0.02839(18) 0.02216(16) 0.02730(17) 0.00034(13) 0.01214(14) 0.00001(13)
N1 0.0230(5) 0.0227(5) 0.0297(5) -0.0011(4) 0.0110(4) -0.0022(4)
N2 0.0221(5) 0.0230(5) 0.0258(5) 0.0024(4) 0.0087(4) 0.0002(4)
C1 0.0413(9) 0.0364(8) 0.0653(11) -0.0138(7) 0.0190(8) -0.0144(7)
C2 0.0850(14) 0.0303(7) 0.0355(8) 0.0058(6) 0.0246(8) 0.0038(7)
C3 0.0584(10) 0.0383(8) 0.0338(8) -0.0080(6) 0.0177(7) -0.0089(7)
C4 0.0398(8) 0.0312(7) 0.0572(10) 0.0069(7) 0.0139(7) 0.0089(6)
C11 0.0226(6) 0.0221(6) 0.0344(7) 0.0009(5) 0.0116(5) -0.0019(5)
C12 0.0272(7) 0.0349(7) 0.0375(7) 0.0056(6) 0.0087(6) -0.0008(5)
C13 0.0271(7) 0.0455(8) 0.0518(9) 0.0147(7) 0.0090(6) 0.0063(6)
C14 0.0321(7) 0.0394(8) 0.0570(10) 0.0093(7) 0.0207(7) 0.0111(6)
C15 0.0354(7) 0.0301(6) 0.0427(8) -0.0016(6) 0.0198(6) 0.0034(6)
C16 0.0258(6) 0.0219(6) 0.0369(7) -0.0005(5) 0.0126(5) -0.0018(5)
C17 0.0363(8) 0.0526(9) 0.0355(8) 0.0036(7) 0.0021(6) 0.0005(7)
C18 0.0635(12) 0.0705(12) 0.0414(9) 0.0162(9) 0.0113(8) 0.0061(10)
C19 0.0488(11) 0.0782(14) 0.0583(11) -0.0074(10) -0.0110(9) -0.0060(10)
C20 0.0307(7) 0.0275(6) 0.0319(7) -0.0052(5) 0.0101(5) -0.0003(5)
C21 0.0386(8) 0.0377(8) 0.0441(8) -0.0073(6) 0.0092(6) -0.0097(6)
C22 0.0435(9) 0.0484(9) 0.0378(8) 0.0042(7) 0.0112(7) -0.0017(7)
C31 0.0222(6) 0.0216(5) 0.0281(6) -0.0001(5) 0.0096(5) 0.0007(4)
C32 0.0268(6) 0.0250(6) 0.0297(6) 0.0019(5) 0.0103(5) 0.0009(5)
C33 0.0366(7) 0.0317(7) 0.0353(7) 0.0029(5) 0.0179(6) -0.0034(6)
C34 0.0299(7) 0.0366(7) 0.0477(8) -0.0052(6) 0.0190(6) -0.0091(6)
C35 0.0243(6) 0.0379(7) 0.0419(8) -0.0063(6) 0.0072(6) -0.0043(5)
C36 0.0251(6) 0.0291(6) 0.0308(7) -0.0014(5) 0.0075(5) 0.0004(5)
C37 0.0315(7) 0.0364(7) 0.0280(7) 0.0067(5) 0.0073(5) -0.0003(5)
C38 0.0491(10) 0.0514(9) 0.0452(9) 0.0077(7) 0.0047(7) 0.0169(8)
C39 0.0490(9) 0.0491(9) 0.0310(7) 0.0004(6) 0.0077(6) -0.0012(7)
C40 0.0319(7) 0.0439(8) 0.0309(7) 0.0043(6) 0.0005(5) -0.0012(6)
C41 0.0558(11) 0.0617(10) 0.0305(8) -0.0040(7) 0.0075(7) -0.0036(9)
C42 0.0447(10) 0.0603(11) 0.0538(10) 0.0102(8) -0.0098(8) 0.0063(8)

loop_
_atom_type_symbol
_atom_type_description
_atom_type_scat_dispersion_real
_atom_type_scat_dispersion_imag
_atom_type_scat_source
C C 0.0033 0.0016 'International Tables Vol C Tables 4.2.6.8 and 6.1.1.4'
H H 0.0000 0.0000 'International Tables Vol C Tables 4.2.6.8 and 6.1.1.4'
N N 0.0061 0.0033 'International Tables Vol C Tables 4.2.6.8 and 6.1.1.4'
Si Si 0.0817 0.0704 'International Tables Vol C Tables 4.2.6.8 and 6.1.1.4'
Ge Ge 0.1547 1.8001 'International Tables Vol C Tables 4.2.6.8 and 6.1.1.4'

loop_
_geom_angle_atom_site_label_1
_geom_angle_atom_site_label_2
_geom_angle_atom_site_label_3
_geom_angle
N1 Ge N2 98.75(5)
N1 Si1 C2 113.79(6)
N1 Si1 C1 111.89(7)
C2 Si1 C1 106.21(9)
N1 Si1 Si2 97.41(4)
C2 Si1 Si2 111.69(7)
C1 Si1 Si2 116.02(6)
N2 Si2 C3 112.38(6)
N2 Si2 C4 113.05(6)
C3 Si2 C4 106.70(8)
N2 Si2 Si1 98.00(4)
C3 Si2 Si1 112.68(6)
C4 Si2 Si1 114.09(5)
C11 N1 Si1 123.50(8)
C11 N1 Ge 113.93(8)
Si1 N1 Ge 122.49(6)
C31 N2 Si2 124.26(8)
C31 N2 Ge 114.05(8)
Si2 N2 Ge 121.70(6)
C12 C11 C16 120.22(12)
C12 C11 N1 119.64(11)
C16 C11 N1 120.08(11)
C13 C12 C11 118.70(14)
C13 C12 C17 119.19(14)
C11 C12 C17 122.08(13)
C14 C13 C12 121.48(15)
C13 C14 C15 119.60(13)
C14 C15 C16 121.70(14)
C15 C16 C11 118.28(13)
C15 C16 C20 119.58(12)
C11 C16 C20 122.10(11)
C12 C17 C19 112.31(14)
C12 C17 C18 110.12(14)
C19 C17 C18 110.85(15)
C16 C20 C22 112.94(11)
C16 C20 C21 110.78(12)
C22 C20 C21 109.32(12)
C32 C31 C36 119.91(11)
C32 C31 N2 120.69(11)
C36 C31 N2 119.30(11)
C33 C32 C31 118.54(12)
C33 C32 C37 118.73(12)
C31 C32 C37 122.70(11)
C34 C33 C32 121.71(13)
C33 C34 C35 119.61(12)
C34 C35 C36 121.25(13)
C35 C36 C31 118.97(12)
C35 C36 C40 118.57(12)
C31 C36 C40 122.38(11)
C32 C37 C38 110.76(12)
C32 C37 C39 112.20(12)
C38 C37 C39 110.24(12)
C36 C40 C41 110.42(13)
C36 C40 C42 111.84(13)
C41 C40 C42 110.90(14)

loop_
_geom_bond_atom_site_label_1
_geom_bond_atom_site_label_2
_geom_bond_distance
Ge N1 1.8615(10)
Ge N2 1.8623(10)
Si1 N1 1.7535(11)
Si1 C2 1.8691(16)
Si1 C1 1.8752(16)
Si1 Si2 2.3339(5)
Si2 N2 1.7560(11)
Si2 C3 1.8665(16)
Si2 C4 1.8760(16)
N1 C11 1.4405(15)
N2 C31 1.4439(15)
C11 C12 1.4142(19)
C11 C16 1.4151(18)
C12 C13 1.394(2)
C12 C17 1.523(2)
C13 C14 1.376(2)
C14 C15 1.383(2)
C15 C16 1.3945(18)
C16 C20 1.5198(19)
C17 C19 1.534(2)
C17 C18 1.535(2)
C20 C22 1.5315(19)
C20 C21 1.5331(19)
C31 C32 1.4129(17)
C31 C36 1.4155(18)
C32 C33 1.3976(18)
C32 C37 1.5252(19)
C33 C34 1.378(2)
C34 C35 1.382(2)
C35 C36 1.3944(19)
C36 C40 1.5220(19)
C37 C38 1.530(2)
C37 C39 1.535(2)
C40 C41 1.532(2)
C40 C42 1.538(2)

loop_
_geom_torsion_atom_site_label_1
_geom_torsion_atom_site_label_2
_geom_torsion_atom_site_label_3
_geom_torsion_atom_site_label_4
_geom_torsion
N1 Si1 Si2 N2 -11.58(6)
C2 Si1 Si2 N2 107.73(7)
C1 Si1 Si2 N2 -130.38(7)
N1 Si1 Si2 C3 106.81(7)
C2 Si1 Si2 C3 -133.89(8)
C1 Si1 Si2 C3 -11.99(9)
N1 Si1 Si2 C4 -131.31(7)
C2 Si1 Si2 C4 -12.01(8)
C1 Si1 Si2 C4 109.88(10)
C2 Si1 N1 C11 75.38(13)
C1 Si1 N1 C11 -45.00(12)
Si2 Si1 N1 C11 -166.93(9)
C2 Si1 N1 Ge -107.96(9)
C1 Si1 N1 Ge 131.66(8)
Si2 Si1 N1 Ge 9.73(7)
N2 Ge N1 C11 173.05(9)
N2 Ge N1 Si1 -3.90(7)
C3 Si2 N2 C31 73.74(12)
C4 Si2 N2 C31 -47.12(12)
Si1 Si2 N2 C31 -167.64(9)
C3 Si2 N2 Ge -106.67(8)
C4 Si2 N2 Ge 132.47(8)
Si1 Si2 N2 Ge 11.95(7)
N1 Ge N2 C31 172.36(9)
N1 Ge N2 Si2 -7.27(7)
Si1 N1 C11 C12 89.72(13)
Ge N1 C11 C12 -87.20(12)
Si1 N1 C11 C16 -92.92(13)
Ge N1 C11 C16 90.16(12)
C16 C11 C12 C13 0.7(2)
N1 C11 C12 C13 178.08(12)
C16 C11 C12 C17 -177.34(13)
N1 C11 C12 C17 0.02(19)
C11 C12 C13 C14 -0.5(2)
C17 C12 C13 C14 177.59(14)
C12 C13 C14 C15 -0.4(2)
C13 C14 C15 C16 1.2(2)
C14 C15 C16 C11 -1.0(2)
C14 C15 C16 C20 -178.83(13)
C12 C11 C16 C15 0.01(18)
N1 C11 C16 C15 -177.34(11)
C12 C11 C16 C20 177.81(12)
N1 C11 C16 C20 0.47(18)
C13 C12 C17 C19 50.8(2)
C11 C12 C17 C19 -131.15(16)
C13 C12 C17 C18 -73.27(18)
C11 C12 C17 C18 104.79(17)
C15 C16 C20 C22 -38.96(17)
C11 C16 C20 C22 143.26(13)
C15 C16 C20 C21 84.05(15)
C11 C16 C20 C21 -93.73(14)
Si2 N2 C31 C32 -95.30(13)
Ge N2 C31 C32 85.08(12)
Si2 N2 C31 C36 88.27(13)
Ge N2 C31 C36 -91.34(12)
C36 C31 C32 C33 -0.43(18)
N2 C31 C32 C33 -176.83(11)
C36 C31 C32 C37 177.29(12)
N2 C31 C32 C37 0.89(18)
C31 C32 C33 C34 -0.7(2)
C37 C32 C33 C34 -178.55(13)
C32 C33 C34 C35 0.9(2)
C33 C34 C35 C36 0.2(2)
C34 C35 C36 C31 -1.3(2)
C34 C35 C36 C40 175.64(13)
C32 C31 C36 C35 1.43(19)
N2 C31 C36 C35 177.88(12)
C32 C31 C36 C40 -175.40(12)
N2 C31 C36 C40 1.06(18)
C33 C32 C37 C38 74.98(16)
C31 C32 C37 C38 -102.74(14)
C33 C32 C37 C39 -48.69(17)
C31 C32 C37 C39 133.59(13)
C35 C36 C40 C41 -71.49(17)
C31 C36 C40 C41 105.35(15)
C35 C36 C40 C42 52.53(18)
C31 C36 C40 C42 -130.63(14)
